data_2240576
loop_
_publ_author_name
'Salim, Muhammad'
'Munawar, Munawar Ali'
'Tahir, Muhammad Nawaz'
'Shahid, Muhammad'
'Malik, Khizar Iqbal'

_publ_section_title
;
 Crystal structure of
 (4<i>Z</i>)-4-[(2<i>E</i>)-1-hydroxy-3-(naphthalen-2-yl)prop-2-en-1-ylidene]-3-methyl-1-phenyl-1<i>H</i>-pyrazol-5(4<i>H</i>)-one
;
_journal_coeditor_code HB7418
_journal_issue 6
_journal_name_full 'Acta Crystallographica Section E'
_journal_page_first o381
_journal_paper_doi 10.1107/S205698901500866X
_journal_volume 71
_journal_year 2015
_chemical_formula_iupac 'C23 H18 N2 O2'
_chemical_formula_moiety 'C23 H18 N2 O2'
_chemical_formula_sum 'C23 H18 N2 O2'
_chemical_formula_weight 354.39
_chemical_name_systematic
(4<i>Z</i>)-4-[(2<i>E</i>)-1-Hydroxy-3-(naphthalen-2-yl)prop-2-en-1-ylidene]-3-methyl-1-phenyl-1<i>H</i>-pyrazol-5(4<i>H</i>)-one
_space_group_crystal_system monoclinic
_space_group_IT_number 14
_space_group_name_Hall '-P 2yn'
_space_group_name_H-M_alt 'P 1 21/n 1'
_symmetry_space_group_name_Hall '-P 2yn'
_symmetry_space_group_name_H-M 'P 1 21/n 1'
_atom_sites_solution_hydrogens geom
_atom_sites_solution_primary direct
_atom_sites_solution_secondary difmap
_audit_creation_method SHELXL-97
_cell_angle_alpha 90
_cell_angle_beta 101.152(6)
_cell_angle_gamma 90
_cell_formula_units_Z 4
_cell_length_a 6.7067(8)
_cell_length_b 17.525(2)
_cell_length_c 15.784(2)
_cell_measurement_reflns_used 1855
_cell_measurement_temperature 296(2)
_cell_measurement_theta_max 26.00
_cell_measurement_theta_min 2.631
_cell_volume 1820.1(4)
_computing_cell_refinement
;
SAINT (Bruker, 2007)
;
_computing_data_collection
;
APEX2 (Bruker, 2007)
;
_computing_data_reduction
;
SAINT (Bruker, 2007)
;
_computing_molecular_graphics
;
ORTEP-3 for Windows (Farrugia, 2012) and PLATON (Spek, 2009)
;
_computing_publication_material
;
WinGX (Farrugia, 2012) and PLATON (Spek, 2009)
;
_computing_structure_refinement
;
SHELXL2014  (Sheldrick, 2015)
;
_computing_structure_solution
;
SHELXS97 (Sheldrick, 2008)
;
_diffrn_ambient_temperature 296(2)
_diffrn_detector_area_resol_mean 7.80
_diffrn_measured_fraction_theta_full 0.999
_diffrn_measured_fraction_theta_max 0.999
_diffrn_measurement_device_type 'Bruker Kappa APEXII CCD'
_diffrn_measurement_method \w
_diffrn_radiation_monochromator graphite
_diffrn_radiation_source 'fine-focus sealed tube'
_diffrn_radiation_type MoK\a
_diffrn_radiation_wavelength 0.71073
_diffrn_reflns_av_R_equivalents 0.0548
_diffrn_reflns_limit_h_max 5
_diffrn_reflns_limit_h_min -8
_diffrn_reflns_limit_k_max 21
_diffrn_reflns_limit_k_min -21
_diffrn_reflns_limit_l_max 19
_diffrn_reflns_limit_l_min -19
_diffrn_reflns_number 13979
_diffrn_reflns_theta_full 26.00
_diffrn_reflns_theta_max 26.00
_diffrn_reflns_theta_min 2.631
_diffrn_standards_number 0
_exptl_absorpt_coefficient_mu 0.083
_exptl_absorpt_correction_T_max 0.986
_exptl_absorpt_correction_T_min 0.968
_exptl_absorpt_correction_type multi-scan
_exptl_absorpt_process_details
;
(SADABS; Bruker, 2005)
;
_exptl_crystal_colour purple
_exptl_crystal_density_diffrn 1.293
_exptl_crystal_density_method 'not measured'
_exptl_crystal_description needle
_exptl_crystal_F_000 744
_exptl_crystal_size_max 0.40
_exptl_crystal_size_mid 0.16
_exptl_crystal_size_min 0.14
_refine_diff_density_max 0.126
_refine_diff_density_min -0.163
_refine_ls_goodness_of_fit_ref 0.994
_refine_ls_hydrogen_treatment constr
_refine_ls_matrix_type full
_refine_ls_number_parameters 246
_refine_ls_number_reflns 3574
_refine_ls_number_restraints 0
_refine_ls_restrained_S_all 0.994
_refine_ls_R_factor_all 0.1308
_refine_ls_R_factor_gt 0.0556
_refine_ls_shift/su_max 0.000
_refine_ls_shift/su_mean 0.000
_refine_ls_structure_factor_coef Fsqd
_refine_ls_weighting_details 'w=1/[\s^2^(Fo^2^)+(0.0552P)^2^] where P=(Fo^2^+2Fc^2^)/3'
_refine_ls_weighting_scheme calc
_refine_ls_wR_factor_gt 0.1131
_refine_ls_wR_factor_ref 0.1402
_reflns_number_gt 1855
_reflns_number_total 3574
_reflns_threshold_expression I>2\s(I)
_cod_data_source_file hb7418sup1.cif
_cod_data_source_block I
_cod_database_code 2240576
_shelx_space_group_comment
;
The symmetry employed for this shelxl refinement is uniquely defined
by the following loop, which should always be used as a source of
symmetry information in preference to the above space-group names.
They are only intended as comments.
;

loop_
_space_group_symop_operation_xyz
'x, y, z'
'-x+1/2, y+1/2, -z+1/2'
'-x, -y, -z'
'x-1/2, -y-1/2, z-1/2'

loop_
_atom_site_type_symbol
_atom_site_label
_atom_site_fract_x
_atom_site_fract_y
_atom_site_fract_z
_atom_site_U_iso_or_equiv
_atom_site_adp_type
_atom_site_calc_flag
_atom_site_occupancy
O O1 0.1673(2) 0.54343(9) 0.17724(11) 0.0684(5) Uani d 1
O O2 0.4599(3) 0.49546(9) 0.10912(11) 0.0672(5) Uani d 1
H H2A 0.3651 0.5215 0.1186 0.101 Uiso calc 1
N N1 0.1223(3) 0.46669(10) 0.29460(12) 0.0527(5) Uani d 1
N N2 0.2155(3) 0.40098(11) 0.33743(12) 0.0593(6) Uani d 1
C C1 -0.0446(3) 0.49941(13) 0.32414(15) 0.0510(6) Uani d 1
C C2 -0.1094(4) 0.46827(15) 0.39423(17) 0.0714(8) Uani d 1
H H2 -0.0430 0.4260 0.4221 0.086 Uiso calc 1
C C3 -0.2734(4) 0.49985(18) 0.42332(19) 0.0851(9) Uani d 1
H H3 -0.3152 0.4788 0.4711 0.102 Uiso calc 1
C C4 -0.3740(4) 0.56112(17) 0.3831(2) 0.0800(8) Uani d 1
H H4 -0.4843 0.5818 0.4028 0.096 Uiso calc 1
C C5 -0.3108(4) 0.59203(15) 0.3130(2) 0.0764(8) Uani d 1
H H5 -0.3794 0.6339 0.2851 0.092 Uiso calc 1
C C6 -0.1459(4) 0.56188(14) 0.28280(16) 0.0639(7) Uani d 1
H H6 -0.1040 0.5835 0.2353 0.077 Uiso calc 1
C C7 0.2133(3) 0.48753(12) 0.22764(15) 0.0508(6) Uani d 1
C C8 0.3725(3) 0.43280(12) 0.22720(14) 0.0462(6) Uani d 1
C C9 0.3620(3) 0.38203(12) 0.29714(15) 0.0533(6) Uani d 1
C C10 0.4899(4) 0.31336(14) 0.32827(16) 0.0743(8) Uani d 1
H H10A 0.4788 0.2767 0.2824 0.111 Uiso calc 1
H H10B 0.4434 0.2910 0.3764 0.111 Uiso calc 1
H H10C 0.6293 0.3286 0.3458 0.111 Uiso calc 1
C C11 0.4960(3) 0.43911(13) 0.16670(15) 0.0503(6) Uani d 1
C C12 0.6639(3) 0.38941(12) 0.15888(15) 0.0535(6) Uani d 1
H H12 0.6932 0.3489 0.1974 0.064 Uiso calc 1
C C13 0.7796(3) 0.39858(13) 0.09910(15) 0.0532(6) Uani d 1
H H13 0.7481 0.4397 0.0617 0.064 Uiso calc 1
C C14 0.9479(3) 0.35123(12) 0.08677(15) 0.0490(6) Uani d 1
C C15 1.0124(4) 0.28705(13) 0.13931(16) 0.0590(7) Uani d 1
H H15 0.9461 0.2750 0.1841 0.071 Uiso calc 1
C C16 1.1694(4) 0.24273(13) 0.12549(17) 0.0607(7) Uani d 1
H H16 1.2071 0.2005 0.1606 0.073 Uiso calc 1
C C17 1.2762(3) 0.25934(13) 0.05903(16) 0.0519(6) Uani d 1
C C18 1.4400(4) 0.21453(14) 0.04322(18) 0.0667(7) Uani d 1
H H18 1.4792 0.1716 0.0771 0.080 Uiso calc 1
C C19 1.5422(4) 0.23311(16) -0.02099(19) 0.0730(8) Uani d 1
H H19 1.6492 0.2028 -0.0308 0.088 Uiso calc 1
C C20 1.4857(4) 0.29768(17) -0.07192(18) 0.0735(8) Uani d 1
H H20 1.5571 0.3104 -0.1149 0.088 Uiso calc 1
C C21 1.3268(4) 0.34231(15) -0.05928(16) 0.0632(7) Uani d 1
H H21 1.2905 0.3849 -0.0939 0.076 Uiso calc 1
C C22 1.2170(3) 0.32398(13) 0.00630(14) 0.0491(6) Uani d 1
C C23 1.0518(3) 0.36872(13) 0.02178(14) 0.0518(6) Uani d 1
H H23 1.0121 0.4111 -0.0128 0.062 Uiso calc 1

loop_
_atom_site_aniso_label
_atom_site_aniso_U_11
_atom_site_aniso_U_22
_atom_site_aniso_U_33
_atom_site_aniso_U_12
_atom_site_aniso_U_13
_atom_site_aniso_U_23
O1 0.0733(12) 0.0593(11) 0.0730(12) 0.0127(9) 0.0152(9) 0.0219(9)
O2 0.0714(14) 0.0630(12) 0.0694(12) 0.0042(9) 0.0190(9) 0.0172(10)
N1 0.0513(13) 0.0557(12) 0.0505(12) 0.0075(10) 0.0082(10) 0.0075(10)
N2 0.0575(14) 0.0632(13) 0.0577(13) 0.0130(11) 0.0125(10) 0.0150(11)
C1 0.0440(16) 0.0540(15) 0.0523(15) 0.0045(12) 0.0028(11) -0.0076(12)
C2 0.066(2) 0.0815(19) 0.0692(19) 0.0154(16) 0.0189(15) 0.0112(16)
C3 0.079(2) 0.103(2) 0.079(2) 0.0145(19) 0.0293(17) 0.0075(18)
C4 0.067(2) 0.086(2) 0.089(2) 0.0127(18) 0.0177(17) -0.0186(19)
C5 0.073(2) 0.0635(18) 0.088(2) 0.0187(15) 0.0044(16) -0.0115(17)
C6 0.0651(18) 0.0612(16) 0.0645(17) 0.0099(14) 0.0105(13) -0.0034(14)
C7 0.0488(16) 0.0475(14) 0.0535(15) -0.0038(12) 0.0029(12) 0.0040(12)
C8 0.0389(14) 0.0490(14) 0.0491(14) -0.0021(12) 0.0051(11) 0.0045(11)
C9 0.0494(16) 0.0521(14) 0.0568(15) 0.0034(12) 0.0065(12) 0.0079(13)
C10 0.0706(19) 0.0756(18) 0.0787(19) 0.0235(15) 0.0194(14) 0.0298(15)
C11 0.0480(16) 0.0451(14) 0.0533(15) -0.0085(12) -0.0013(12) 0.0003(12)
C12 0.0501(16) 0.0504(14) 0.0584(16) -0.0051(13) 0.0064(12) 0.0034(12)
C13 0.0521(16) 0.0483(14) 0.0581(16) -0.0096(12) 0.0081(12) 0.0002(12)
C14 0.0445(15) 0.0464(14) 0.0552(15) -0.0089(12) 0.0076(12) -0.0017(12)
C15 0.0578(17) 0.0536(15) 0.0682(17) -0.0082(13) 0.0185(13) 0.0080(13)
C16 0.0576(17) 0.0504(15) 0.0726(18) -0.0062(14) 0.0088(13) 0.0127(13)
C17 0.0431(15) 0.0480(14) 0.0632(17) -0.0093(12) 0.0070(12) -0.0082(12)
C18 0.0623(19) 0.0541(16) 0.082(2) -0.0060(14) 0.0104(15) -0.0042(14)
C19 0.0643(19) 0.0697(19) 0.087(2) -0.0030(15) 0.0187(16) -0.0200(17)
C20 0.070(2) 0.089(2) 0.0660(19) -0.0130(17) 0.0261(15) -0.0147(17)
C21 0.0609(18) 0.0693(17) 0.0593(17) -0.0065(15) 0.0113(13) -0.0028(14)
C22 0.0466(16) 0.0519(15) 0.0475(14) -0.0113(13) 0.0057(11) -0.0056(12)
C23 0.0496(16) 0.0482(14) 0.0554(16) -0.0064(12) 0.0042(12) 0.0039(12)

loop_
_atom_type_symbol
_atom_type_description
_atom_type_scat_dispersion_real
_atom_type_scat_dispersion_imag
_atom_type_scat_source
C C 0.0033 0.0016 'International Tables Vol C Tables 4.2.6.8 and 6.1.1.4'
H H 0.0000 0.0000 'International Tables Vol C Tables 4.2.6.8 and 6.1.1.4'
N N 0.0061 0.0033 'International Tables Vol C Tables 4.2.6.8 and 6.1.1.4'
O O 0.0106 0.0060 'International Tables Vol C Tables 4.2.6.8 and 6.1.1.4'

loop_
_geom_angle_atom_site_label_1
_geom_angle_atom_site_label_2
_geom_angle_atom_site_label_3
_geom_angle
C11 O2 H2A 109.5
C7 N1 C1 130.2(2)
C7 N1 N2 111.32(18)
C1 N1 N2 118.43(19)
C9 N2 N1 106.08(18)
C2 C1 C6 119.4(2)
C2 C1 N1 119.8(2)
C6 C1 N1 120.8(2)
C1 C2 C3 120.1(3)
C1 C2 H2 119.9
C3 C2 H2 119.9
C4 C3 C2 121.0(3)
C4 C3 H3 119.5
C2 C3 H3 119.5
C3 C4 C5 119.1(3)
C3 C4 H4 120.4
C5 C4 H4 120.4
C4 C5 C6 121.1(3)
C4 C5 H5 119.4
C6 C5 H5 119.4
C1 C6 C5 119.3(3)
C1 C6 H6 120.3
C5 C6 H6 120.3
O1 C7 N1 127.1(2)
O1 C7 C8 127.3(2)
N1 C7 C8 105.57(19)
C11 C8 C9 135.0(2)
C11 C8 C7 119.6(2)
C9 C8 C7 105.3(2)
N2 C9 C8 111.71(19)
N2 C9 C10 118.5(2)
C8 C9 C10 129.8(2)
C9 C10 H10A 109.5
C9 C10 H10B 109.5
H10A C10 H10B 109.5
C9 C10 H10C 109.5
H10A C10 H10C 109.5
H10B C10 H10C 109.5
O2 C11 C8 118.4(2)
O2 C11 C12 115.5(2)
C8 C11 C12 126.1(2)
C13 C12 C11 123.6(2)
C13 C12 H12 118.2
C11 C12 H12 118.2
C12 C13 C14 126.8(2)
C12 C13 H13 116.6
C14 C13 H13 116.6
C23 C14 C15 118.1(2)
C23 C14 C13 119.5(2)
C15 C14 C13 122.4(2)
C16 C15 C14 121.2(2)
C16 C15 H15 119.4
C14 C15 H15 119.4
C15 C16 C17 121.5(2)
C15 C16 H16 119.3
C17 C16 H16 119.3
C16 C17 C18 122.8(2)
C16 C17 C22 118.5(2)
C18 C17 C22 118.7(2)
C19 C18 C17 121.1(3)
C19 C18 H18 119.4
C17 C18 H18 119.4
C18 C19 C20 120.0(3)
C18 C19 H19 120.0
C20 C19 H19 120.0
C21 C20 C19 120.8(3)
C21 C20 H20 119.6
C19 C20 H20 119.6
C20 C21 C22 120.4(2)
C20 C21 H21 119.8
C22 C21 H21 119.8
C17 C22 C23 118.8(2)
C17 C22 C21 118.9(2)
C23 C22 C21 122.3(2)
C14 C23 C22 121.9(2)
C14 C23 H23 119.0
C22 C23 H23 119.0

loop_
_geom_bond_atom_site_label_1
_geom_bond_atom_site_label_2
_geom_bond_distance
O1 C7 1.262(2)
O2 C11 1.332(2)
O2 H2A 0.8200
N1 C7 1.368(3)
N1 C1 1.415(3)
N1 N2 1.418(2)
N2 C9 1.312(3)
C1 C2 1.377(3)
C1 C6 1.383(3)
C2 C3 1.387(3)
C2 H2 0.9300
C3 C4 1.359(4)
C3 H3 0.9300
C4 C5 1.371(4)
C4 H4 0.9300
C5 C6 1.390(3)
C5 H5 0.9300
C6 H6 0.9300
C7 C8 1.436(3)
C8 C11 1.385(3)
C8 C9 1.430(3)
C9 C10 1.504(3)
C10 H10A 0.9600
C10 H10B 0.9600
C10 H10C 0.9600
C11 C12 1.447(3)
C12 C13 1.342(3)
C12 H12 0.9300
C13 C14 1.444(3)
C13 H13 0.9300
C14 C23 1.381(3)
C14 C15 1.414(3)
C15 C16 1.360(3)
C15 H15 0.9300
C16 C17 1.410(3)
C16 H16 0.9300
C17 C18 1.412(3)
C17 C22 1.416(3)
C18 C19 1.368(3)
C18 H18 0.9300
C19 C20 1.397(3)
C19 H19 0.9300
C20 C21 1.368(3)
C20 H20 0.9300
C21 C22 1.418(3)
C21 H21 0.9300
C22 C23 1.417(3)
C23 H23 0.9300

loop_
_geom_hbond_atom_site_label_D
_geom_hbond_atom_site_label_H
_geom_hbond_atom_site_label_A
_geom_hbond_distance_DH
_geom_hbond_distance_HA
_geom_hbond_distance_DA
_geom_hbond_angle_DHA
O2 H2A O1 0.82 1.80 2.555(2) 153
C6 H6 O1 0.93 2.30 2.940(3) 126

loop_
_geom_torsion_atom_site_label_1
_geom_torsion_atom_site_label_2
_geom_torsion_atom_site_label_3
_geom_torsion_atom_site_label_4
_geom_torsion
C7 N1 N2 C9 0.1(2)
C1 N1 N2 C9 179.18(19)
C7 N1 C1 C2 -179.6(2)
N2 N1 C1 C2 1.5(3)
C7 N1 C1 C6 1.2(4)
N2 N1 C1 C6 -177.66(19)
C6 C1 C2 C3 -0.6(4)
N1 C1 C2 C3 -179.7(2)
C1 C2 C3 C4 0.7(4)
C2 C3 C4 C5 -0.3(4)
C3 C4 C5 C6 -0.2(4)
C2 C1 C6 C5 0.1(3)
N1 C1 C6 C5 179.3(2)
C4 C5 C6 C1 0.3(4)
C1 N1 C7 O1 1.4(4)
N2 N1 C7 O1 -179.63(19)
C1 N1 C7 C8 -178.9(2)
N2 N1 C7 C8 0.0(2)
O1 C7 C8 C11 0.5(3)
N1 C7 C8 C11 -179.13(19)
O1 C7 C8 C9 179.5(2)
N1 C7 C8 C9 -0.1(2)
N1 N2 C9 C8 -0.2(2)
N1 N2 C9 C10 -179.94(18)
C11 C8 C9 N2 179.0(2)
C7 C8 C9 N2 0.2(3)
C11 C8 C9 C10 -1.3(4)
C7 C8 C9 C10 179.9(2)
C9 C8 C11 O2 179.9(2)
C7 C8 C11 O2 -1.4(3)
C9 C8 C11 C12 0.3(4)
C7 C8 C11 C12 178.99(19)
O2 C11 C12 C13 0.8(3)
C8 C11 C12 C13 -179.6(2)
C11 C12 C13 C14 -179.44(19)
C12 C13 C14 C23 -180.0(2)
C12 C13 C14 C15 -0.2(4)
C23 C14 C15 C16 -1.3(3)
C13 C14 C15 C16 179.0(2)
C14 C15 C16 C17 0.8(4)
C15 C16 C17 C18 179.8(2)
C15 C16 C17 C22 0.2(3)
C16 C17 C18 C19 -178.9(2)
C22 C17 C18 C19 0.7(3)
C17 C18 C19 C20 0.4(4)
C18 C19 C20 C21 -1.0(4)
C19 C20 C21 C22 0.4(4)
C16 C17 C22 C23 -0.7(3)
C18 C17 C22 C23 179.63(19)
C16 C17 C22 C21 178.4(2)
C18 C17 C22 C21 -1.3(3)
C20 C21 C22 C17 0.7(3)
C20 C21 C22 C23 179.8(2)
C15 C14 C23 C22 0.7(3)
C13 C14 C23 C22 -179.51(18)
C17 C22 C23 C14 0.2(3)
C21 C22 C23 C14 -178.8(2)

_cod_database_fobs_code 2240576
